data_4080135
loop_
_publ_author_name
'Hamidi, Shima'
'Jende, Lars N.'
'Martin Dietrich, H.'
'Maichle-M\"ossmer, C\"acilia'
'T\"ornroos, Karl W.'
'Deacon, Glen B.'
'Junk, Peter C.'
'Anwander, Reiner'

_publ_section_title
;
 C--H Bond Activation and Isoprene Polymerization by Rare-Earth-Metal
 Tetramethylaluminate Complexes Bearing Formamidinato N-Ancillary Ligands
;
_journal_issue 5
_journal_name_full Organometallics
_journal_page_first 1209
_journal_paper_doi 10.1021/om301010m
_journal_volume 32
_journal_year 2013
_chemical_formula_sum 'C33 H59 Al2 La N2'
_chemical_formula_weight 676.69
_chemical_name_systematic
; 
 ? 
;
_space_group_IT_number 14
_symmetry_cell_setting monoclinic
_symmetry_space_group_name_Hall '-P 2yn'
_symmetry_space_group_name_H-M 'P 1 21/n 1'
_atom_sites_solution_hydrogens geom
_atom_sites_solution_primary direct
_atom_sites_solution_secondary difmap
_audit_creation_method SHELXL-97
_cell_angle_alpha 90.00
_cell_angle_beta 99.65(3)
_cell_angle_gamma 90.00
_cell_formula_units_Z 4
_cell_length_a 13.323(3)
_cell_length_b 16.235(3)
_cell_length_c 17.615(4)
_cell_measurement_temperature 173(2)
_cell_volume 3756.2(14)
_computing_cell_refinement X-AREA
_computing_data_collection X-AREA
_computing_data_reduction X-AREA
_computing_structure_refinement 'SHELXL-97 (Sheldrick, 1997)'
_computing_structure_solution 'SHELXS-97 (Sheldrick, 1990)'
_diffrn_ambient_temperature 173(2)
_diffrn_measured_fraction_theta_full 0.987
_diffrn_measured_fraction_theta_max 0.987
_diffrn_measurement_device_type 'STOE IPDS II'
_diffrn_measurement_method omega-scans
_diffrn_radiation_monochromator graphite
_diffrn_radiation_source 'fine-focus sealed tube'
_diffrn_radiation_type MoK\a
_diffrn_radiation_wavelength 0.71073
_diffrn_reflns_av_R_equivalents 0.0557
_diffrn_reflns_av_sigmaI/netI 0.0417
_diffrn_reflns_limit_h_max 17
_diffrn_reflns_limit_h_min -17
_diffrn_reflns_limit_k_max 21
_diffrn_reflns_limit_k_min -21
_diffrn_reflns_limit_l_max 23
_diffrn_reflns_limit_l_min -21
_diffrn_reflns_number 28586
_diffrn_reflns_theta_full 28.28
_diffrn_reflns_theta_max 28.28
_diffrn_reflns_theta_min 4.78
_exptl_absorpt_coefficient_mu 1.205
_exptl_absorpt_correction_T_max 0.7946
_exptl_absorpt_correction_T_min 0.6443
_exptl_absorpt_correction_type empirical
_exptl_absorpt_process_details mulabs
_exptl_crystal_colour colourless
_exptl_crystal_density_diffrn 1.197
_exptl_crystal_density_method 'not measured'
_exptl_crystal_description block
_exptl_crystal_F_000 1416
_exptl_crystal_size_max 0.40
_exptl_crystal_size_mid 0.20
_exptl_crystal_size_min 0.20
_refine_diff_density_max 0.801
_refine_diff_density_min -0.992
_refine_diff_density_rms 0.075
_refine_ls_extinction_method none
_refine_ls_goodness_of_fit_ref 1.081
_refine_ls_hydrogen_treatment mixed
_refine_ls_matrix_type full
_refine_ls_number_parameters 427
_refine_ls_number_reflns 9204
_refine_ls_number_restraints 0
_refine_ls_restrained_S_all 1.081
_refine_ls_R_factor_all 0.0534
_refine_ls_R_factor_gt 0.0398
_refine_ls_shift/su_max 0.002
_refine_ls_shift/su_mean 0.000
_refine_ls_structure_factor_coef Fsqd
_refine_ls_weighting_details 'calc w=1/[\s^2^(Fo^2^)+(0.0306P)^2^+3.1522P] where P=(Fo^2^+2Fc^2^)/3'
_refine_ls_weighting_scheme calc
_refine_ls_wR_factor_gt 0.0825
_refine_ls_wR_factor_ref 0.0869
_reflns_number_gt 7662
_reflns_number_total 9204
_reflns_threshold_expression >2sigma(I)
_cod_data_source_file om301010m_si_001.cif
_cod_data_source_block 4b
_cod_original_cell_volume 3756.2(13)
_cod_original_sg_symbol_H-M P21/n
_cod_database_code 4080135

loop_
_symmetry_equiv_pos_as_xyz
'x, y, z'
'-x+1/2, y+1/2, -z+1/2'
'-x, -y, -z'
'x-1/2, -y-1/2, z-1/2'

loop_
_atom_site_label
_atom_site_type_symbol
_atom_site_fract_x
_atom_site_fract_y
_atom_site_fract_z
_atom_site_U_iso_or_equiv
_atom_site_adp_type
_atom_site_occupancy
_atom_site_symmetry_multiplicity
_atom_site_calc_flag
_atom_site_refinement_flags
_atom_site_disorder_assembly
_atom_site_disorder_group
La1 La 0.260580(11) 0.991838(9) 0.243013(9) 0.02954(6) Uani 1 1 d . . .
Al1 Al 0.03327(7) 0.94257(6) 0.17363(6) 0.0428(2) Uani 1 1 d . . .
Al2 Al 0.27748(8) 1.04083(6) 0.42041(6) 0.0426(2) Uani 1 1 d . . .
N1 N 0.37960(17) 0.92199(14) 0.16997(14) 0.0305(5) Uani 1 1 d . . .
N2 N 0.40436(18) 1.05900(14) 0.19397(15) 0.0314(5) Uani 1 1 d . . .
C1 C 0.1119(3) 1.0350(2) 0.1266(2) 0.0457(8) Uani 1 1 d . . .
C2 C 0.1386(3) 0.8572(2) 0.2244(3) 0.0490(9) Uani 1 1 d . . .
C3 C -0.0353(5) 1.0003(3) 0.2498(4) 0.0892(17) Uani 1 1 d . . .
H3A H -0.0684 1.0502 0.2264 0.134 Uiso 1 1 calc R . .
H3B H 0.0152 1.0153 0.2948 0.134 Uiso 1 1 calc R . .
H3C H -0.0865 0.9639 0.2659 0.134 Uiso 1 1 calc R . .
C4 C -0.0581(4) 0.8885(3) 0.0898(3) 0.0906(18) Uani 1 1 d . . .
H4A H -0.0996 0.8476 0.1112 0.136 Uiso 1 1 calc R . .
H4B H -0.0178 0.8612 0.0554 0.136 Uiso 1 1 calc R . .
H4C H -0.1026 0.9298 0.0607 0.136 Uiso 1 1 calc R . .
C5 C 0.2430(3) 1.1250(2) 0.3311(2) 0.0439(8) Uani 1 1 d . . .
C6 C 0.3603(3) 0.9461(2) 0.3807(2) 0.0477(8) Uani 1 1 d . . .
C7 C 0.3655(4) 1.0971(3) 0.5045(3) 0.0811(15) Uani 1 1 d . . .
H7A H 0.3259 1.1385 0.5272 0.122 Uiso 1 1 calc R . .
H7B H 0.4215 1.1242 0.4845 0.122 Uiso 1 1 calc R . .
H7C H 0.3934 1.0569 0.5439 0.122 Uiso 1 1 calc R . .
C8 C 0.1561(4) 0.9843(3) 0.4478(4) 0.0829(16) Uani 1 1 d . . .
H8A H 0.1778 0.9353 0.4786 0.124 Uiso 1 1 calc R . .
H8B H 0.1105 0.9680 0.4006 0.124 Uiso 1 1 calc R . .
H8C H 0.1202 1.0218 0.4776 0.124 Uiso 1 1 calc R . .
C9 C 0.4080(2) 0.84715(17) 0.13588(18) 0.0330(6) Uani 1 1 d . . .
C10 C 0.3620(2) 0.82663(19) 0.06024(19) 0.0375(7) Uani 1 1 d . . .
C11 C 0.3870(3) 0.7521(2) 0.0298(2) 0.0455(8) Uani 1 1 d . . .
H11 H 0.3559 0.7371 -0.0208 0.055 Uiso 1 1 calc R . .
C12 C 0.4562(3) 0.6994(2) 0.0716(2) 0.0503(9) Uani 1 1 d . . .
H12 H 0.4721 0.6486 0.0496 0.060 Uiso 1 1 calc R . .
C13 C 0.5029(3) 0.7199(2) 0.1457(2) 0.0474(8) Uani 1 1 d . . .
H13 H 0.5509 0.6833 0.1739 0.057 Uiso 1 1 calc R . .
C14 C 0.4795(2) 0.79395(18) 0.1788(2) 0.0378(7) Uani 1 1 d . . .
C15 C 0.2888(3) 0.8851(2) 0.0108(2) 0.0445(7) Uani 1 1 d . . .
H15 H 0.2741 0.9312 0.0450 0.053 Uiso 1 1 calc R . .
C16 C 0.1882(4) 0.8453(4) -0.0211(4) 0.112(2) Uani 1 1 d . . .
H16A H 0.1985 0.8039 -0.0595 0.168 Uiso 1 1 calc R . .
H16B H 0.1406 0.8874 -0.0454 0.168 Uiso 1 1 calc R . .
H16C H 0.1602 0.8189 0.0207 0.168 Uiso 1 1 calc R . .
C17 C 0.3374(5) 0.9223(4) -0.0519(4) 0.104(2) Uani 1 1 d . . .
H17A H 0.3468 0.8798 -0.0895 0.157 Uiso 1 1 calc R . .
H17B H 0.4037 0.9456 -0.0296 0.157 Uiso 1 1 calc R . .
H17C H 0.2935 0.9660 -0.0775 0.157 Uiso 1 1 calc R . .
C18 C 0.5285(3) 0.8139(2) 0.2610(2) 0.0443(8) Uani 1 1 d . . .
H18 H 0.5088 0.8713 0.2728 0.053 Uiso 1 1 calc R . .
C19 C 0.4902(4) 0.7559(2) 0.3181(3) 0.0596(10) Uani 1 1 d . . .
H19A H 0.4156 0.7574 0.3102 0.089 Uiso 1 1 calc R . .
H19B H 0.5175 0.7734 0.3708 0.089 Uiso 1 1 calc R . .
H19C H 0.5129 0.6996 0.3100 0.089 Uiso 1 1 calc R . .
C20 C 0.6453(3) 0.8097(4) 0.2722(3) 0.0789(14) Uani 1 1 d . . .
H20A H 0.6664 0.7536 0.2617 0.118 Uiso 1 1 calc R . .
H20B H 0.6738 0.8246 0.3254 0.118 Uiso 1 1 calc R . .
H20C H 0.6702 0.8482 0.2367 0.118 Uiso 1 1 calc R . .
C21 C 0.4319(2) 0.99011(17) 0.16305(17) 0.0312(5) Uani 1 1 d . . .
C22 C 0.4598(2) 1.13322(17) 0.18622(18) 0.0318(6) Uani 1 1 d . . .
C23 C 0.4247(2) 1.18788(18) 0.12635(19) 0.0344(6) Uani 1 1 d . A .
C24 C 0.4779(2) 1.26078(18) 0.1203(2) 0.0386(7) Uani 1 1 d . . .
H24 H 0.4549 1.2981 0.0795 0.046 Uiso 1 1 calc R . .
C25 C 0.5646(2) 1.2793(2) 0.1735(2) 0.0423(7) Uani 1 1 d . . .
H25 H 0.6007 1.3291 0.1690 0.051 Uiso 1 1 calc R . .
C26 C 0.5978(2) 1.2256(2) 0.2325(2) 0.0429(7) Uani 1 1 d . . .
H26 H 0.6567 1.2392 0.2686 0.052 Uiso 1 1 calc R . .
C27 C 0.5474(2) 1.15152(19) 0.24092(19) 0.0368(6) Uani 1 1 d . . .
C28 C 0.3297(2) 1.16948(19) 0.0665(2) 0.0374(7) Uani 1 1 d . . .
H11A H 0.3060 1.1127 0.0766 0.045 Uiso 0.65(3) 1 calc PR A 1
C29 C 0.3494(7) 1.1721(11) -0.0169(5) 0.060(3) Uani 0.65(3) 1 d P A 1
H29A H 0.2861 1.1600 -0.0521 0.091 Uiso 0.65(3) 1 calc PR A 1
H29B H 0.4010 1.1309 -0.0237 0.091 Uiso 0.65(3) 1 calc PR A 1
H29C H 0.3738 1.2270 -0.0281 0.091 Uiso 0.65(3) 1 calc PR A 1
C29A C 0.3648(12) 1.1288(16) -0.0016(12) 0.059(5) Uani 0.35(3) 1 d P A 2
H29D H 0.3057 1.1164 -0.0410 0.088 Uiso 0.35(3) 1 calc PR A 2
H29E H 0.4009 1.0777 0.0151 0.088 Uiso 0.35(3) 1 calc PR A 2
H29F H 0.4107 1.1661 -0.0231 0.088 Uiso 0.35(3) 1 calc PR A 2
C30 C 0.2435(7) 1.2297(6) 0.0750(8) 0.053(2) Uani 0.65(3) 1 d P A 1
H30A H 0.1836 1.2170 0.0364 0.080 Uiso 0.65(3) 1 calc PR A 1
H30B H 0.2659 1.2862 0.0675 0.080 Uiso 0.65(3) 1 calc PR A 1
H30C H 0.2260 1.2244 0.1267 0.080 Uiso 0.65(3) 1 calc PR A 1
C30A C 0.267(2) 1.2448(14) 0.0460(17) 0.070(6) Uani 0.35(3) 1 d P A 2
H30D H 0.2485 1.2689 0.0928 0.105 Uiso 0.35(3) 1 calc PR A 2
H30E H 0.2050 1.2301 0.0103 0.105 Uiso 0.35(3) 1 calc PR A 2
H30F H 0.3063 1.2850 0.0215 0.105 Uiso 0.35(3) 1 calc PR A 2
C31 C 0.5873(3) 1.0940(2) 0.3062(2) 0.0470(8) Uani 1 1 d . . .
H31 H 0.5354 1.0495 0.3067 0.056 Uiso 1 1 calc R . .
C32 C 0.6859(5) 1.0528(4) 0.2938(4) 0.112(2) Uani 1 1 d . . .
H32A H 0.6748 1.0238 0.2443 0.168 Uiso 1 1 calc R . .
H32B H 0.7076 1.0134 0.3354 0.168 Uiso 1 1 calc R . .
H32C H 0.7388 1.0948 0.2937 0.168 Uiso 1 1 calc R . .
C33 C 0.6013(6) 1.1358(4) 0.3835(3) 0.107(2) Uani 1 1 d . . .
H33A H 0.6519 1.1798 0.3849 0.161 Uiso 1 1 calc R . .
H33B H 0.6250 1.0955 0.4239 0.161 Uiso 1 1 calc R . .
H33C H 0.5363 1.1593 0.3919 0.161 Uiso 1 1 calc R . .
H1A H 0.132(3) 1.085(2) 0.156(2) 0.037(9) Uiso 1 1 d . . .
H1B H 0.159(4) 1.026(3) 0.092(3) 0.065(12) Uiso 1 1 d . . .
H1C H 0.055(4) 1.048(3) 0.090(3) 0.070(13) Uiso 1 1 d . . .
H2A H 0.093(3) 0.805(3) 0.215(2) 0.061(12) Uiso 1 1 d . . .
H2B H 0.166(3) 0.855(2) 0.280(2) 0.045(10) Uiso 1 1 d . . .
H2C H 0.195(3) 0.843(2) 0.195(2) 0.043(10) Uiso 1 1 d . . .
H5A H 0.295(3) 1.143(2) 0.305(2) 0.044(10) Uiso 1 1 d . . .
H5B H 0.178(4) 1.126(3) 0.295(3) 0.070(13) Uiso 1 1 d . . .
H5C H 0.237(3) 1.170(3) 0.362(3) 0.065(12) Uiso 1 1 d . . .
H6A H 0.391(3) 0.927(3) 0.428(3) 0.068(13) Uiso 1 1 d . . .
H6B H 0.332(3) 0.895(2) 0.356(2) 0.043(10) Uiso 1 1 d . . .
H6C H 0.416(3) 0.956(3) 0.354(3) 0.062(12) Uiso 1 1 d . . .
H11C H 0.288(10) 1.129(8) 0.084(8) 0.074 Uiso 0.35(3) 1 d P A 2
H21 H 0.487(3) 0.9873(19) 0.137(2) 0.036(8) Uiso 1 1 d . . .

loop_
_atom_site_aniso_label
_atom_site_aniso_U_11
_atom_site_aniso_U_22
_atom_site_aniso_U_33
_atom_site_aniso_U_23
_atom_site_aniso_U_13
_atom_site_aniso_U_12
La1 0.02502(8) 0.03385(8) 0.02954(9) -0.00063(7) 0.00395(5) -0.00135(6)
Al1 0.0289(4) 0.0502(5) 0.0467(6) 0.0060(4) -0.0008(4) -0.0065(4)
Al2 0.0436(5) 0.0493(5) 0.0344(5) -0.0034(4) 0.0051(4) 0.0055(4)
N1 0.0277(11) 0.0324(11) 0.0310(13) -0.0036(9) 0.0038(10) -0.0017(9)
N2 0.0274(11) 0.0323(11) 0.0342(13) -0.0021(9) 0.0047(10) -0.0040(9)
C1 0.0355(16) 0.053(2) 0.047(2) 0.0115(16) 0.0027(16) -0.0005(14)
C2 0.0382(17) 0.0433(18) 0.062(3) 0.0106(16) -0.0004(17) -0.0074(14)
C3 0.112(4) 0.068(3) 0.101(4) 0.014(3) 0.058(4) 0.013(3)
C4 0.080(3) 0.087(3) 0.086(4) 0.012(3) -0.037(3) -0.029(3)
C5 0.051(2) 0.0417(17) 0.0391(19) -0.0017(14) 0.0078(16) 0.0091(14)
C6 0.054(2) 0.054(2) 0.0336(18) 0.0040(15) 0.0029(16) 0.0164(17)
C7 0.103(4) 0.071(3) 0.057(3) -0.013(2) -0.022(3) 0.002(3)
C8 0.062(3) 0.073(3) 0.119(5) 0.029(3) 0.030(3) 0.012(2)
C9 0.0286(13) 0.0342(14) 0.0378(16) -0.0019(11) 0.0103(12) -0.0037(10)
C10 0.0320(15) 0.0423(16) 0.0407(18) -0.0066(13) 0.0135(13) -0.0071(12)
C11 0.050(2) 0.0465(18) 0.043(2) -0.0150(14) 0.0171(16) -0.0106(14)
C12 0.060(2) 0.0363(16) 0.062(2) -0.0115(15) 0.0302(19) -0.0052(15)
C13 0.053(2) 0.0343(15) 0.059(2) 0.0005(15) 0.0218(18) 0.0030(14)
C14 0.0350(15) 0.0370(15) 0.0430(18) -0.0011(13) 0.0111(14) -0.0008(12)
C15 0.0431(18) 0.0538(19) 0.0358(18) -0.0081(14) 0.0044(14) -0.0004(14)
C16 0.064(3) 0.099(4) 0.152(6) 0.020(4) -0.041(4) -0.020(3)
C17 0.093(4) 0.124(5) 0.105(5) 0.066(4) 0.043(4) 0.038(4)
C18 0.0367(17) 0.0458(17) 0.049(2) -0.0015(14) 0.0041(15) 0.0066(13)
C19 0.070(3) 0.060(2) 0.048(2) 0.0053(17) 0.008(2) 0.0045(19)
C20 0.038(2) 0.112(4) 0.084(4) -0.015(3) 0.000(2) 0.004(2)
C21 0.0278(12) 0.0342(13) 0.0315(14) -0.0015(11) 0.0049(11) -0.0020(10)
C22 0.0280(13) 0.0340(13) 0.0353(16) -0.0058(11) 0.0112(12) -0.0050(10)
C23 0.0310(14) 0.0357(14) 0.0379(17) -0.0046(12) 0.0098(12) -0.0033(11)
C24 0.0400(17) 0.0328(14) 0.0443(19) -0.0002(12) 0.0114(14) -0.0014(12)
C25 0.0400(17) 0.0390(15) 0.050(2) -0.0091(14) 0.0146(15) -0.0146(13)
C26 0.0331(16) 0.0509(18) 0.0444(19) -0.0080(15) 0.0052(14) -0.0110(13)
C27 0.0297(14) 0.0425(16) 0.0378(17) -0.0040(12) 0.0046(12) -0.0039(11)
C28 0.0299(15) 0.0395(15) 0.0424(18) 0.0024(13) 0.0045(13) -0.0051(11)
C29 0.046(4) 0.096(8) 0.039(4) -0.008(4) 0.007(3) -0.018(5)
C29A 0.058(8) 0.067(11) 0.046(8) -0.019(7) -0.008(6) -0.009(7)
C30 0.031(3) 0.052(4) 0.074(7) -0.004(4) 0.002(4) 0.004(3)
C30A 0.055(12) 0.079(12) 0.065(14) -0.009(9) -0.021(9) 0.003(8)
C31 0.0398(17) 0.0543(19) 0.0428(19) 0.0014(15) -0.0048(15) -0.0100(14)
C32 0.103(4) 0.132(5) 0.107(5) 0.051(4) 0.032(4) 0.062(4)
C33 0.183(7) 0.089(4) 0.044(3) 0.000(2) 0.003(4) 0.026(4)

loop_
_atom_type_symbol
_atom_type_description
_atom_type_scat_dispersion_real
_atom_type_scat_dispersion_imag
_atom_type_scat_source
C C 0.0033 0.0016 'International Tables Vol C Tables 4.2.6.8 and 6.1.1.4'
H H 0.0000 0.0000 'International Tables Vol C Tables 4.2.6.8 and 6.1.1.4'
N N 0.0061 0.0033 'International Tables Vol C Tables 4.2.6.8 and 6.1.1.4'
Al Al 0.0645 0.0514 'International Tables Vol C Tables 4.2.6.8 and 6.1.1.4'
La La -0.2871 2.4523 'International Tables Vol C Tables 4.2.6.8 and 6.1.1.4'

loop_
_geom_angle_atom_site_label_1
_geom_angle_atom_site_label_2
_geom_angle_atom_site_label_3
_geom_angle
N1 La1 N2 54.68(8)
N1 La1 C6 94.60(10)
N2 La1 C6 98.23(12)
N1 La1 C5 142.31(11)
N2 La1 C5 89.69(11)
C6 La1 C5 77.18(11)
N1 La1 C1 100.19(11)
N2 La1 C1 97.63(10)
C6 La1 C1 162.70(12)
C5 La1 C1 96.06(12)
N1 La1 C2 89.49(11)
N2 La1 C2 142.58(11)
C6 La1 C2 94.74(13)
C5 La1 C2 127.48(14)
C1 La1 C2 76.59(12)
N1 La1 C21 27.35(7)
N2 La1 C21 27.33(7)
C6 La1 C21 97.32(11)
C5 La1 C21 116.27(11)
C1 La1 C21 99.94(10)
C2 La1 C21 116.22(11)
N1 La1 Al1 109.71(6)
N2 La1 Al1 136.00(6)
C6 La1 Al1 125.28(10)
C5 La1 Al1 104.75(9)
C1 La1 Al1 40.51(8)
C2 La1 Al1 40.16(8)
C21 La1 Al1 126.41(6)
N1 La1 Al2 132.48(6)
N2 La1 Al2 107.40(6)
C6 La1 Al2 40.33(8)
C5 La1 Al2 40.16(8)
C1 La1 Al2 126.99(10)
C2 La1 Al2 105.17(10)
C21 La1 Al2 123.34(6)
Al1 La1 Al2 110.23(4)
C4 Al1 C3 115.1(3)
C4 Al1 C2 108.5(2)
C3 Al1 C2 112.4(2)
C4 Al1 C1 108.3(2)
C3 Al1 C1 104.4(2)
C2 Al1 C1 107.78(15)
C4 Al1 La1 146.8(2)
C3 Al1 La1 98.0(2)
C2 Al1 La1 57.79(10)
C1 Al1 La1 57.29(10)
C7 Al2 C8 116.2(3)
C7 Al2 C5 107.2(2)
C8 Al2 C5 113.7(2)
C7 Al2 C6 108.4(2)
C8 Al2 C6 103.8(2)
C5 Al2 C6 107.11(16)
C7 Al2 La1 142.39(19)
C8 Al2 La1 101.3(2)
C5 Al2 La1 56.78(10)
C6 Al2 La1 56.09(11)
C21 N1 C9 119.3(2)
C21 N1 La1 93.33(17)
C9 N1 La1 147.34(18)
C21 N2 C22 119.3(2)
C21 N2 La1 93.18(16)
C22 N2 La1 147.52(18)
Al1 C1 La1 82.20(12)
Al1 C2 La1 82.05(12)
Al2 C5 La1 83.06(12)
Al2 C6 La1 83.58(12)
C14 C9 C10 120.7(3)
C14 C9 N1 119.8(3)
C10 C9 N1 119.5(3)
C11 C10 C9 118.5(3)
C11 C10 C15 119.6(3)
C9 C10 C15 121.8(3)
C12 C11 C10 121.2(3)
C11 C12 C13 120.5(3)
C12 C13 C14 120.3(3)
C13 C14 C9 118.8(3)
C13 C14 C18 119.5(3)
C9 C14 C18 121.7(3)
C17 C15 C16 111.4(5)
C17 C15 C10 111.0(3)
C16 C15 C10 113.0(3)
C14 C18 C19 111.0(3)
C14 C18 C20 112.2(3)
C19 C18 C20 109.3(4)
N2 C21 N1 118.8(3)
N2 C21 La1 59.49(15)
N1 C21 La1 59.32(15)
C23 C22 C27 120.9(3)
C23 C22 N2 119.6(3)
C27 C22 N2 119.5(3)
C24 C23 C22 119.2(3)
C24 C23 C28 119.0(3)
C22 C23 C28 121.9(3)
C23 C24 C25 120.5(3)
C26 C25 C24 119.9(3)
C25 C26 C27 121.9(3)
C26 C27 C22 117.7(3)
C26 C27 C31 120.1(3)
C22 C27 C31 122.3(3)
C30A C28 C29A 113.7(10)
C30A C28 C30 26.2(11)
C29A C28 C30 133.9(8)
C30A C28 C29 85.7(10)
C29A C28 C29 29.2(6)
C30 C28 C29 109.1(6)
C30A C28 C23 111.8(8)
C29A C28 C23 107.5(6)
C30 C28 C23 110.7(5)
C29 C28 C23 113.5(4)
C33 C31 C27 112.7(3)
C33 C31 C32 110.4(5)
C27 C31 C32 111.4(4)

loop_
_geom_bond_atom_site_label_1
_geom_bond_atom_site_label_2
_geom_bond_distance
La1 N1 2.478(2)
La1 N2 2.482(2)
La1 C6 2.669(4)
La1 C5 2.693(4)
La1 C1 2.694(4)
La1 C2 2.710(3)
La1 C21 2.876(3)
La1 Al1 3.1725(12)
La1 Al2 3.1957(12)
Al1 C4 1.957(5)
Al1 C3 1.980(5)
Al1 C2 2.066(4)
Al1 C1 2.080(4)
Al2 C7 1.955(4)
Al2 C8 1.988(5)
Al2 C5 2.076(4)
Al2 C6 2.081(4)
N1 C21 1.324(3)
N1 C9 1.434(4)
N2 C21 1.323(4)
N2 C22 1.432(3)
C9 C14 1.408(4)
C9 C10 1.410(4)
C10 C11 1.387(4)
C10 C15 1.525(5)
C11 C12 1.377(5)
C12 C13 1.389(6)
C13 C14 1.395(4)
C14 C18 1.519(5)
C15 C17 1.498(6)
C15 C16 1.509(6)
C18 C19 1.526(5)
C18 C20 1.537(5)
C22 C23 1.397(4)
C22 C27 1.415(4)
C23 C24 1.393(4)
C23 C28 1.535(4)
C24 C25 1.394(5)
C25 C26 1.371(5)
C26 C27 1.397(4)
C27 C31 1.507(5)
C28 C30A 1.49(2)
C28 C29A 1.510(15)
C28 C30 1.534(10)
C28 C29 1.536(9)
C31 C33 1.504(6)
C31 C32 1.522(6)
